data_7243770
loop_
_publ_author_name
'Okayasu, Misaki'
'Kikkawa, Shoko'
'Hikawa, Hidemasa'
'Azumaya, Isao'

_publ_section_title
;
 Relationship between crystal shape and unit cell shape: crystal shape
 modification via co-crystallization toward SXRD-suitable crystals
;
_journal_issue 44
_journal_name_full CrystEngComm
_journal_page_first 7760
_journal_page_last 7770
_journal_paper_doi 10.1039/D1CE00897H
_journal_volume 23
_journal_year 2021
_chemical_formula_moiety 'C54 H42 Br4 N8 O4 S2'
_chemical_formula_sum 'C54 H42 Br4 N8 O4 S2'
_chemical_formula_weight 1250.71
_space_group_crystal_system triclinic
_space_group_IT_number 2
_space_group_name_Hall '-P 1'
_space_group_name_H-M_alt 'P -1'
_atom_sites_solution_hydrogens geom
_atom_sites_solution_primary direct
_atom_sites_solution_secondary difmap
_audit_update_record
;
2021-06-02 deposited with the CCDC.	2021-10-28 downloaded from the CCDC.
;
_cell_angle_alpha 99.089(2)
_cell_angle_beta 98.944(2)
_cell_angle_gamma 110.799(3)
_cell_formula_units_Z 2
_cell_length_a 11.7276(4)
_cell_length_b 14.3853(4)
_cell_length_c 16.9385(5)
_cell_measurement_reflns_used 19669
_cell_measurement_temperature 93
_cell_measurement_theta_max 27.02
_cell_measurement_theta_min 2.65
_cell_volume 2567.63(15)
_computing_cell_refinement 'CrysAlisPro 1.171.38.43 (Rigaku OD, 2015)'
_computing_data_collection 'CrysAlisPro 1.171.38.43 (Rigaku OD, 2015)'
_computing_data_reduction 'CrysAlisPro 1.171.38.43 (Rigaku OD, 2015)'
_computing_molecular_graphics 'CrystalStructure 4.3'
_computing_publication_material 'CrystalStructure 4.3 (Rigaku, 2019)'
_computing_structure_refinement 'SHELXL Version 2018/3 (Sheldrick, 2008)'
_computing_structure_solution 'SHELXT Version 2018/2 (Sheldrick, 2014)'
_diffrn_ambient_temperature 93
_diffrn_detector_area_resol_mean 5.811
_diffrn_measured_fraction_theta_full 0.999
_diffrn_measured_fraction_theta_max 0.996
_diffrn_measurement_device_type 'Rigaku XtaLAB P200'
_diffrn_measurement_method \w
_diffrn_radiation_type 'Mo K\a'
_diffrn_radiation_wavelength 0.71073
_diffrn_reflns_av_R_equivalents 0.0893
_diffrn_reflns_av_unetI/netI 0.0671
_diffrn_reflns_Laue_measured_fraction_full 0.999
_diffrn_reflns_Laue_measured_fraction_max 0.996
_diffrn_reflns_limit_h_max 15
_diffrn_reflns_limit_h_min -14
_diffrn_reflns_limit_k_max 18
_diffrn_reflns_limit_k_min -18
_diffrn_reflns_limit_l_max 22
_diffrn_reflns_limit_l_min -21
_diffrn_reflns_number 81776
_diffrn_reflns_point_group_measured_fraction_full 0.999
_diffrn_reflns_point_group_measured_fraction_max 0.996
_diffrn_reflns_theta_full 25.242
_diffrn_reflns_theta_max 27.500
_diffrn_reflns_theta_min 2.502
_diffrn_standards_number 0
_exptl_absorpt_coefficient_mu 3.281
_exptl_absorpt_correction_T_max 0.877
_exptl_absorpt_correction_T_min 0.765
_exptl_absorpt_correction_type multi-scan
_exptl_absorpt_process_details
;
CrysAlisPro 1.171.38.43 (Rigaku Oxford Diffraction, 2015)
Empirical absorption correction using spherical harmonics,
 implemented in SCALE3 ABSPACK scaling algorithm.
;
_exptl_crystal_colour colorless
_exptl_crystal_density_diffrn 1.618
_exptl_crystal_density_method 'not measured'
_exptl_crystal_description prism
_exptl_crystal_F_000 1252.00
_exptl_crystal_size_max 0.100
_exptl_crystal_size_mid 0.100
_exptl_crystal_size_min 0.040
_refine_diff_density_max 0.72
_refine_diff_density_min -0.74
_refine_ls_extinction_method none
_refine_ls_goodness_of_fit_ref 1.022
_refine_ls_hydrogen_treatment mixed
_refine_ls_number_parameters 657
_refine_ls_number_reflns 11753
_refine_ls_number_restraints 0
_refine_ls_R_factor_all 0.0716
_refine_ls_R_factor_gt 0.0410
_refine_ls_shift/su_max 0.002
_refine_ls_structure_factor_coef Fsqd
_refine_ls_weighting_details 'w = 1/[\s^2^(Fo^2^)+(0.0223P)^2^+1.5215P] where P=(Fo^2^+2Fc^2^)/3'
_refine_ls_weighting_scheme calc
_refine_ls_wR_factor_gt 0.0710
_refine_ls_wR_factor_ref 0.0779
_reflns_Friedel_coverage 0.000
_reflns_number_gt 8532
_reflns_number_total 11753
_reflns_threshold_expression F^2^>2.0\s(F^2^)
_cod_data_source_file d1ce00897h2.cif
_cod_data_source_block mfu355-s22a21N-block
_cod_depositor_comments 'Adding full bibliography for 7243759--7243776.cif.'
_cod_database_code 7243770

loop_
_space_group_symop_id
_space_group_symop_operation_xyz
1 +X,+Y,+Z
2 -X,-Y,-Z

loop_
_atom_site_label
_atom_site_type_symbol
_atom_site_fract_x
_atom_site_fract_y
_atom_site_fract_z
_atom_site_U_iso_or_equiv
_atom_site_adp_type
_atom_site_occupancy
_atom_site_site_symmetry_order
_atom_site_calc_flag
_atom_site_refinement_flags_posn
_atom_site_refinement_flags_adp
_atom_site_refinement_flags_occupancy
_atom_site_disorder_assembly
_atom_site_disorder_group
Br1 Br 1.19338(3) 0.86506(2) 0.32336(2) 0.02346(8) Uani 1 1 d . . . . .
Br2 Br 0.58281(3) 1.00858(2) 0.27441(2) 0.03275(9) Uani 1 1 d . . . . .
Br3 Br -0.15490(3) 0.59964(2) 1.15621(2) 0.02460(8) Uani 1 1 d . . . . .
Br4 Br 0.47138(3) 0.47383(2) 1.15727(2) 0.03367(9) Uani 1 1 d . . . . .
S1 S 0.70413(6) 0.64355(5) 0.38456(4) 0.01655(15) Uani 1 1 d . . . . .
S2 S 0.31838(6) 0.84525(5) 1.09369(4) 0.01818(15) Uani 1 1 d . . . . .
O1 O 0.60447(17) 0.57993(14) 0.41508(11) 0.0221(4) Uani 1 1 d . . . . .
O2 O 0.75108(17) 0.59760(14) 0.32242(11) 0.0202(4) Uani 1 1 d . . . . .
O3 O 0.41491(17) 0.91684(14) 1.06630(11) 0.0226(4) Uani 1 1 d . . . . .
O4 O 0.27092(17) 0.88047(14) 1.16045(11) 0.0228(4) Uani 1 1 d . . . . .
N1 N 0.8186(2) 0.70456(18) 0.46533(15) 0.0168(5) Uani 1 1 d . . . . .
N2 N 0.2028(2) 0.79071(17) 1.01252(15) 0.0175(5) Uani 1 1 d . . . . .
N3 N 0.7047(2) 0.74239(18) 0.59693(14) 0.0217(5) Uani 1 1 d . . . . .
N4 N 0.3158(2) 0.76517(17) 0.87537(14) 0.0203(5) Uani 1 1 d . . . . .
N5 N 1.0818(2) 0.9543(2) 0.74765(15) 0.0313(6) Uani 1 1 d . . . . .
N6 N 0.7192(2) 0.8489(2) 1.04828(17) 0.0356(7) Uani 1 1 d . . . . .
N7 N 0.6379(2) 0.2860(2) 0.50082(16) 0.0317(6) Uani 1 1 d . . . . .
N8 N 1.1292(2) 0.4874(2) 0.29605(16) 0.0314(6) Uani 1 1 d . . . . .
C1 C 0.9335(2) 0.78502(19) 0.46650(15) 0.0146(6) Uani 1 1 d . . . . .
C2 C 0.9942(2) 0.7852(2) 0.40179(16) 0.0164(6) Uani 1 1 d . . . . .
H2A H 0.957898 0.732650 0.352931 0.020 Uiso 1 1 calc R U . . .
C3 C 1.1093(2) 0.8645(2) 0.41083(16) 0.0170(6) Uani 1 1 d . . . . .
C4 C 1.1652(3) 0.9425(2) 0.48079(16) 0.0198(6) Uani 1 1 d . . . . .
H4 H 1.243815 0.995808 0.485201 0.024 Uiso 1 1 calc R U . . .
C5 C 1.1030(3) 0.9409(2) 0.54487(17) 0.0203(6) Uani 1 1 d . . . . .
H5 H 1.139591 0.993547 0.593670 0.024 Uiso 1 1 calc R U . . .
C6 C 0.9888(2) 0.8630(2) 0.53753(16) 0.0171(6) Uani 1 1 d . . . . .
H6 H 0.947321 0.862610 0.581463 0.021 Uiso 1 1 calc R U . . .
C7 C 0.6599(2) 0.7369(2) 0.34864(16) 0.0167(6) Uani 1 1 d . . . . .
C8 C 0.5901(2) 0.7788(2) 0.39120(17) 0.0196(6) Uani 1 1 d . . . . .
H8 H 0.560857 0.753152 0.435782 0.024 Uiso 1 1 calc R U . . .
C9 C 0.5644(3) 0.8580(2) 0.36744(17) 0.0221(6) Uani 1 1 d . . . . .
H9 H 0.516687 0.887420 0.395356 0.027 Uiso 1 1 calc R U . . .
C10 C 0.6088(3) 0.8943(2) 0.30242(17) 0.0211(6) Uani 1 1 d . . . . .
C11 C 0.6724(3) 0.8501(2) 0.25728(17) 0.0212(6) Uani 1 1 d . . . . .
H11 H 0.697280 0.873459 0.210836 0.025 Uiso 1 1 calc R U . . .
C12 C 0.6992(2) 0.7709(2) 0.28112(16) 0.0189(6) Uani 1 1 d . . . . .
H12 H 0.744071 0.739929 0.251601 0.023 Uiso 1 1 calc R U . . .
C13 C 0.0898(2) 0.7076(2) 1.00929(16) 0.0155(6) Uani 1 1 d . . . . .
C14 C 0.0313(3) 0.6371(2) 0.93407(17) 0.0196(6) Uani 1 1 d . . . . .
H14 H 0.069479 0.644543 0.888655 0.023 Uiso 1 1 calc R U . . .
C15 C -0.0809(3) 0.5569(2) 0.92507(17) 0.0227(7) Uani 1 1 d . . . . .
H15 H -0.120330 0.510164 0.873250 0.027 Uiso 1 1 calc R U . . .
C16 C -0.1370(3) 0.5436(2) 0.99112(17) 0.0229(7) Uani 1 1 d . . . . .
H16 H -0.213530 0.487378 0.985717 0.028 Uiso 1 1 calc R U . . .
C17 C -0.0782(2) 0.6147(2) 1.06509(16) 0.0179(6) Uani 1 1 d . . . . .
C18 C 0.0336(2) 0.6969(2) 1.07555(16) 0.0175(6) Uani 1 1 d . . . . .
H18 H 0.071155 0.745028 1.126853 0.021 Uiso 1 1 calc R U . . .
C19 C 0.3682(2) 0.7486(2) 1.11717(16) 0.0184(6) Uani 1 1 d . . . . .
C20 C 0.3329(3) 0.7018(2) 1.18054(16) 0.0210(6) Uani 1 1 d . . . . .
H20 H 0.286406 0.725108 1.214325 0.025 Uiso 1 1 calc R U . . .
C21 C 0.3657(3) 0.6214(2) 1.19401(17) 0.0227(7) Uani 1 1 d . . . . .
H21 H 0.342793 0.589269 1.237258 0.027 Uiso 1 1 calc R U . . .
C22 C 0.4326(3) 0.5884(2) 1.14334(18) 0.0226(6) Uani 1 1 d . . . . .
C23 C 0.4713(3) 0.6363(2) 1.08179(18) 0.0237(7) Uani 1 1 d . . . . .
H23 H 0.519658 0.613943 1.049125 0.028 Uiso 1 1 calc R U . . .
C24 C 0.4389(3) 0.7165(2) 1.06847(17) 0.0219(6) Uani 1 1 d . . . . .
H24 H 0.464559 0.749772 1.026319 0.026 Uiso 1 1 calc R U . . .
C25 C 0.7093(3) 0.8315(2) 0.63789(17) 0.0232(7) Uani 1 1 d . . . . .
H25 H 0.765329 0.892629 0.628052 0.028 Uiso 1 1 calc R U . . .
C26 C 0.6370(3) 0.8398(2) 0.69386(17) 0.0197(6) Uani 1 1 d . . . . .
H26 H 0.643414 0.905064 0.721107 0.024 Uiso 1 1 calc R U . . .
C27 C 0.5550(2) 0.7514(2) 0.70968(16) 0.0159(6) Uani 1 1 d . . . . .
C28 C 0.5499(3) 0.6586(2) 0.66701(16) 0.0191(6) Uani 1 1 d . . . . .
H28 H 0.495394 0.596198 0.675857 0.023 Uiso 1 1 calc R U . . .
C29 C 0.6246(3) 0.6580(2) 0.61170(17) 0.0212(6) Uani 1 1 d . . . . .
H29 H 0.618604 0.593749 0.582468 0.025 Uiso 1 1 calc R U . . .
C30 C 0.4229(3) 0.8441(2) 0.88079(17) 0.0207(6) Uani 1 1 d . . . . .
H30 H 0.444684 0.904536 0.921976 0.025 Uiso 1 1 calc R U . . .
C31 C 0.5034(2) 0.8422(2) 0.82944(16) 0.0177(6) Uani 1 1 d . . . . .
H31 H 0.578691 0.899986 0.836099 0.021 Uiso 1 1 calc R U . . .
C32 C 0.4736(2) 0.75529(19) 0.76810(15) 0.0135(6) Uani 1 1 d . . . . .
C33 C 0.3632(2) 0.6726(2) 0.76349(16) 0.0173(6) Uani 1 1 d . . . . .
H33 H 0.339828 0.610781 0.723593 0.021 Uiso 1 1 calc R U . . .
C34 C 0.2881(3) 0.6808(2) 0.81691(16) 0.0197(6) Uani 1 1 d . . . . .
H34 H 0.212789 0.623785 0.812115 0.024 Uiso 1 1 calc R U . . .
C35 C 1.0761(3) 0.8804(2) 0.78618(19) 0.0336(8) Uani 1 1 d . . . . .
H35 H 1.124350 0.841457 0.773873 0.040 Uiso 1 1 calc R U . . .
C36 C 1.0047(3) 0.8560(2) 0.84321(19) 0.0304(7) Uani 1 1 d . . . . .
H36 H 1.004167 0.801188 0.868188 0.037 Uiso 1 1 calc R U . . .
C37 C 0.9336(3) 0.9114(2) 0.86406(16) 0.0202(6) Uani 1 1 d . . . . .
C38 C 0.9391(3) 0.9898(2) 0.82391(18) 0.0282(7) Uani 1 1 d . . . . .
H38 H 0.892350 1.030437 0.835075 0.034 Uiso 1 1 calc R U . . .
C39 C 1.0134(3) 1.0078(3) 0.76770(19) 0.0342(8) Uani 1 1 d . . . . .
H39 H 1.016158 1.061905 0.741403 0.041 Uiso 1 1 calc R U . . .
C40 C 0.7566(3) 0.7805(3) 1.0094(2) 0.0458(10) Uani 1 1 d . . . . .
H40 H 0.735715 0.716600 1.024436 0.055 Uiso 1 1 calc R U . . .
C41 C 0.8232(3) 0.7956(3) 0.9491(2) 0.0367(8) Uani 1 1 d . . . . .
H41 H 0.845258 0.742938 0.923212 0.044 Uiso 1 1 calc R U . . .
C42 C 0.8577(3) 0.8891(2) 0.92659(17) 0.0217(6) Uani 1 1 d . . . . .
C43 C 0.8190(3) 0.9603(2) 0.96634(17) 0.0261(7) Uani 1 1 d . . . . .
H43 H 0.839465 1.025276 0.953284 0.031 Uiso 1 1 calc R U . . .
C44 C 0.7501(3) 0.9367(3) 1.02532(19) 0.0310(7) Uani 1 1 d . . . . .
H44 H 0.723475 0.986599 1.050752 0.037 Uiso 1 1 calc R U . . .
C45 C 0.6901(3) 0.3861(2) 0.50287(18) 0.0308(7) Uani 1 1 d . . . . .
H45 H 0.658017 0.430057 0.531350 0.037 Uiso 1 1 calc R U . . .
C46 C 0.7874(3) 0.4296(2) 0.46630(17) 0.0258(7) Uani 1 1 d . . . . .
H46 H 0.820463 0.501205 0.470201 0.031 Uiso 1 1 calc R U . . .
C47 C 0.8365(3) 0.3677(2) 0.42381(17) 0.0216(6) Uani 1 1 d . . . . .
C48 C 0.7828(3) 0.2635(2) 0.42141(18) 0.0267(7) Uani 1 1 d . . . . .
H48 H 0.812853 0.217582 0.393470 0.032 Uiso 1 1 calc R U . . .
C49 C 0.6859(3) 0.2275(3) 0.45984(19) 0.0331(8) Uani 1 1 d . . . . .
H49 H 0.650915 0.156195 0.456934 0.040 Uiso 1 1 calc R U . . .
C50 C 1.0606(3) 0.5390(2) 0.3197(2) 0.0326(8) Uani 1 1 d . . . . .
H50 H 1.077751 0.604131 0.307483 0.039 Uiso 1 1 calc R U . . .
C51 C 0.9667(3) 0.5038(2) 0.36059(19) 0.0286(7) Uani 1 1 d . . . . .
H51 H 0.920501 0.543963 0.374639 0.034 Uiso 1 1 calc R U . . .
C52 C 0.9395(3) 0.4100(2) 0.38126(17) 0.0225(6) Uani 1 1 d . . . . .
C53 C 1.0119(3) 0.3558(2) 0.35789(18) 0.0250(7) Uani 1 1 d . . . . .
H53 H 0.998486 0.291332 0.370718 0.030 Uiso 1 1 calc R U . . .
C54 C 1.1032(3) 0.3969(2) 0.31595(18) 0.0303(7) Uani 1 1 d . . . . .
H54 H 1.150333 0.358221 0.300300 0.036 Uiso 1 1 calc R U . . .
H1 H 0.791(3) 0.714(2) 0.5012(18) 0.013(8) Uiso 1 1 d . . . . .
H2 H 0.233(3) 0.783(2) 0.974(2) 0.033(10) Uiso 1 1 d . . . . .

loop_
_atom_site_aniso_label
_atom_site_aniso_U_11
_atom_site_aniso_U_22
_atom_site_aniso_U_33
_atom_site_aniso_U_23
_atom_site_aniso_U_13
_atom_site_aniso_U_12
Br1 0.02586(16) 0.02202(16) 0.02277(15) 0.00429(12) 0.01428(12) 0.00642(13)
Br2 0.03198(18) 0.02300(17) 0.0422(2) 0.00818(14) -0.00172(14) 0.01346(14)
Br3 0.02416(16) 0.02435(16) 0.02514(16) 0.00837(13) 0.01354(13) 0.00486(13)
Br4 0.03456(19) 0.03234(19) 0.03644(19) 0.01365(15) 0.00348(14) 0.01527(15)
S1 0.0179(4) 0.0124(3) 0.0172(3) 0.0018(3) 0.0047(3) 0.0038(3)
S2 0.0188(4) 0.0135(3) 0.0168(3) 0.0003(3) 0.0069(3) 0.0002(3)
O1 0.0215(11) 0.0152(10) 0.0256(11) 0.0055(9) 0.0076(9) 0.0013(8)
O2 0.0262(11) 0.0154(10) 0.0182(10) -0.0008(8) 0.0068(8) 0.0086(9)
O3 0.0239(11) 0.0133(10) 0.0233(10) 0.0012(8) 0.0101(9) -0.0020(8)
O4 0.0259(11) 0.0183(10) 0.0197(10) -0.0004(8) 0.0113(9) 0.0027(9)
N1 0.0202(13) 0.0188(13) 0.0135(12) 0.0043(10) 0.0097(11) 0.0073(11)
N2 0.0211(13) 0.0154(13) 0.0160(12) 0.0031(10) 0.0093(11) 0.0050(10)
N3 0.0204(13) 0.0217(13) 0.0243(13) 0.0057(11) 0.0094(10) 0.0078(11)
N4 0.0240(13) 0.0163(13) 0.0204(12) 0.0025(10) 0.0114(10) 0.0055(11)
N5 0.0315(15) 0.0310(16) 0.0221(14) 0.0020(12) 0.0044(11) 0.0036(13)
N6 0.0234(15) 0.0440(18) 0.0418(17) 0.0169(14) 0.0142(13) 0.0102(13)
N7 0.0303(15) 0.0373(17) 0.0306(15) 0.0089(13) 0.0086(12) 0.0156(13)
N8 0.0280(15) 0.0346(16) 0.0313(15) 0.0105(13) 0.0043(12) 0.0116(13)
C1 0.0175(14) 0.0138(14) 0.0147(13) 0.0056(11) 0.0027(11) 0.0082(12)
C2 0.0202(15) 0.0136(14) 0.0150(14) 0.0015(11) 0.0035(11) 0.0071(12)
C3 0.0213(15) 0.0184(15) 0.0151(14) 0.0056(12) 0.0095(12) 0.0093(12)
C4 0.0186(15) 0.0165(15) 0.0221(15) 0.0037(12) 0.0046(12) 0.0044(12)
C5 0.0215(16) 0.0185(15) 0.0172(14) -0.0008(12) 0.0032(12) 0.0058(13)
C6 0.0215(15) 0.0202(15) 0.0152(14) 0.0068(12) 0.0073(12) 0.0123(13)
C7 0.0151(14) 0.0125(14) 0.0184(14) 0.0003(11) 0.0014(11) 0.0030(11)
C8 0.0183(15) 0.0202(15) 0.0172(14) 0.0005(12) 0.0046(12) 0.0051(12)
C9 0.0197(15) 0.0215(16) 0.0231(16) -0.0037(13) 0.0018(12) 0.0108(13)
C10 0.0170(15) 0.0155(15) 0.0246(16) 0.0020(12) -0.0065(12) 0.0049(12)
C11 0.0182(15) 0.0191(15) 0.0223(15) 0.0051(12) 0.0019(12) 0.0034(12)
C12 0.0174(15) 0.0183(15) 0.0184(14) 0.0007(12) 0.0043(12) 0.0052(12)
C13 0.0134(14) 0.0130(14) 0.0197(14) 0.0021(11) 0.0029(11) 0.0059(11)
C14 0.0194(15) 0.0214(16) 0.0192(15) 0.0028(12) 0.0077(12) 0.0088(13)
C15 0.0226(16) 0.0225(16) 0.0188(15) 0.0016(13) 0.0053(12) 0.0051(13)
C16 0.0172(15) 0.0178(15) 0.0289(16) 0.0048(13) 0.0054(13) 0.0012(12)
C17 0.0193(15) 0.0199(15) 0.0186(14) 0.0068(12) 0.0092(12) 0.0094(12)
C18 0.0176(15) 0.0152(14) 0.0182(14) 0.0025(12) 0.0047(12) 0.0051(12)
C19 0.0158(15) 0.0155(14) 0.0170(14) 0.0012(12) 0.0040(11) -0.0010(12)
C20 0.0181(15) 0.0229(16) 0.0150(14) 0.0017(12) 0.0050(12) 0.0005(12)
C21 0.0177(15) 0.0223(16) 0.0179(15) 0.0064(13) 0.0010(12) -0.0035(13)
C22 0.0143(15) 0.0224(16) 0.0256(16) 0.0052(13) -0.0020(12) 0.0034(12)
C23 0.0179(15) 0.0265(17) 0.0258(16) 0.0066(13) 0.0062(13) 0.0069(13)
C24 0.0189(15) 0.0224(16) 0.0204(15) 0.0071(13) 0.0071(12) 0.0015(13)
C25 0.0256(16) 0.0172(15) 0.0274(16) 0.0064(13) 0.0123(13) 0.0061(13)
C26 0.0221(16) 0.0148(15) 0.0237(15) 0.0035(12) 0.0093(12) 0.0075(12)
C27 0.0145(14) 0.0175(15) 0.0159(14) 0.0040(12) 0.0030(11) 0.0067(12)
C28 0.0225(15) 0.0113(14) 0.0216(15) 0.0044(12) 0.0077(12) 0.0031(12)
C29 0.0264(16) 0.0156(15) 0.0213(15) 0.0021(12) 0.0089(13) 0.0075(13)
C30 0.0246(16) 0.0123(14) 0.0205(15) 0.0012(12) 0.0079(12) 0.0017(12)
C31 0.0164(14) 0.0130(14) 0.0209(15) 0.0044(12) 0.0049(12) 0.0021(11)
C32 0.0155(14) 0.0127(14) 0.0130(13) 0.0047(11) 0.0023(11) 0.0062(11)
C33 0.0182(15) 0.0157(14) 0.0156(14) 0.0012(11) 0.0056(11) 0.0042(12)
C34 0.0216(16) 0.0166(15) 0.0199(15) 0.0023(12) 0.0073(12) 0.0058(12)
C35 0.043(2) 0.0306(19) 0.0275(17) 0.0013(15) 0.0166(15) 0.0141(16)
C36 0.0391(19) 0.0226(17) 0.0315(18) 0.0080(14) 0.0139(15) 0.0111(15)
C37 0.0192(15) 0.0174(15) 0.0169(14) 0.0013(12) 0.0006(12) 0.0015(12)
C38 0.0233(17) 0.0318(18) 0.0327(18) 0.0124(15) 0.0066(14) 0.0124(14)
C39 0.0324(19) 0.041(2) 0.0336(19) 0.0226(16) 0.0081(15) 0.0137(16)
C40 0.042(2) 0.044(2) 0.073(3) 0.037(2) 0.036(2) 0.0228(19)
C41 0.038(2) 0.0329(19) 0.054(2) 0.0203(17) 0.0258(17) 0.0205(16)
C42 0.0169(15) 0.0213(16) 0.0216(15) 0.0042(13) -0.0006(12) 0.0035(12)
C43 0.0284(17) 0.0241(17) 0.0242(16) 0.0040(13) 0.0058(13) 0.0092(14)
C44 0.0253(17) 0.035(2) 0.0297(18) 0.0031(15) 0.0056(14) 0.0100(15)
C45 0.0348(19) 0.0319(19) 0.0265(17) 0.0007(14) 0.0033(14) 0.0178(16)
C46 0.0293(18) 0.0216(16) 0.0241(16) 0.0011(13) 0.0007(13) 0.0112(14)
C47 0.0245(16) 0.0203(15) 0.0183(15) 0.0054(12) -0.0013(12) 0.0091(13)
C48 0.0296(17) 0.0230(16) 0.0320(17) 0.0078(14) 0.0103(14) 0.0135(14)
C49 0.038(2) 0.0291(18) 0.0346(19) 0.0096(15) 0.0111(16) 0.0139(16)
C50 0.0279(18) 0.0292(18) 0.042(2) 0.0146(16) 0.0044(15) 0.0110(15)
C51 0.0252(17) 0.0251(17) 0.0373(18) 0.0097(15) 0.0052(14) 0.0117(14)
C52 0.0235(16) 0.0216(16) 0.0178(15) 0.0015(12) -0.0027(12) 0.0079(13)
C53 0.0301(17) 0.0205(16) 0.0271(16) 0.0077(13) 0.0054(14) 0.0125(14)
C54 0.0333(19) 0.0306(18) 0.0285(17) 0.0031(15) 0.0062(14) 0.0160(15)

loop_
_atom_type_symbol
_atom_type_description
_atom_type_scat_dispersion_real
_atom_type_scat_dispersion_imag
_atom_type_scat_source
C C 0.0033 0.0016
;
International Tables for Crystallography
(Vol. C, Tables 4.2.6.8 and 6.1.1.4)
;
H H 0.0000 0.0000
;
International Tables for Crystallography
(Vol. C, Table 6.1.1.4)
;
Br Br -0.2901 2.4595
;
International Tables for Crystallography
(Vol. C, Tables 4.2.6.8 and 6.1.1.4)
;
N N 0.0061 0.0033
;
International Tables for Crystallography
(Vol. C, Tables 4.2.6.8 and 6.1.1.4)
;
O O 0.0106 0.0060
;
International Tables for Crystallography
(Vol. C, Tables 4.2.6.8 and 6.1.1.4)
;
S S 0.1246 0.1234
;
International Tables for Crystallography
(Vol. C, Tables 4.2.6.8 and 6.1.1.4)
;

loop_
_geom_angle_atom_site_label_1
_geom_angle_atom_site_label_2
_geom_angle_atom_site_label_3
_geom_angle
_geom_angle_site_symmetry_1
_geom_angle_site_symmetry_3
_geom_angle_publ_flag
O1 S1 O2 119.46(11) . . ?
O1 S1 N1 104.85(12) . . ?
O2 S1 N1 108.55(12) . . ?
O1 S1 C7 108.89(12) . . ?
O2 S1 C7 108.19(12) . . ?
N1 S1 C7 106.14(12) . . ?
O3 S2 O4 119.77(11) . . ?
O3 S2 N2 104.48(12) . . ?
O4 S2 N2 108.37(12) . . ?
O3 S2 C19 108.60(12) . . ?
O4 S2 C19 108.69(12) . . ?
N2 S2 C19 106.10(12) . . ?
C1 N1 S1 125.12(19) . . ?
C1 N1 H1 114(2) . . ?
S1 N1 H1 108(2) . . ?
C13 N2 S2 124.17(19) . . ?
C13 N2 H2 114(2) . . ?
S2 N2 H2 107(2) . . ?
C29 N3 C25 116.7(2) . . ?
C30 N4 C34 116.9(2) . . ?
C35 N5 C39 115.6(3) . . ?
C44 N6 C40 115.6(3) . . ?
C49 N7 C45 115.5(3) . . ?
C50 N8 C54 115.6(3) . . ?
C6 C1 C2 119.8(2) . . ?
C6 C1 N1 117.4(2) . . ?
C2 C1 N1 122.7(2) . . ?
C3 C2 C1 118.2(2) . . ?
C3 C2 H2A 120.9 . . ?
C1 C2 H2A 120.9 . . ?
C4 C3 C2 122.7(2) . . ?
C4 C3 Br1 118.7(2) . . ?
C2 C3 Br1 118.55(19) . . ?
C3 C4 C5 118.3(3) . . ?
C3 C4 H4 120.9 . . ?
C5 C4 H4 120.9 . . ?
C6 C5 C4 120.2(2) . . ?
C6 C5 H5 119.9 . . ?
C4 C5 H5 119.9 . . ?
C5 C6 C1 120.8(2) . . ?
C5 C6 H6 119.6 . . ?
C1 C6 H6 119.6 . . ?
C12 C7 C8 121.2(3) . . ?
C12 C7 S1 120.0(2) . . ?
C8 C7 S1 118.7(2) . . ?
C9 C8 C7 118.9(3) . . ?
C9 C8 H8 120.6 . . ?
C7 C8 H8 120.6 . . ?
C8 C9 C10 119.4(3) . . ?
C8 C9 H9 120.3 . . ?
C10 C9 H9 120.3 . . ?
C11 C10 C9 122.2(3) . . ?
C11 C10 Br2 118.5(2) . . ?
C9 C10 Br2 119.4(2) . . ?
C10 C11 C12 118.6(3) . . ?
C10 C11 H11 120.7 . . ?
C12 C11 H11 120.7 . . ?
C11 C12 C7 119.6(3) . . ?
C11 C12 H12 120.2 . . ?
C7 C12 H12 120.2 . . ?
C18 C13 C14 119.6(2) . . ?
C18 C13 N2 123.2(2) . . ?
C14 C13 N2 117.2(2) . . ?
C15 C14 C13 120.7(3) . . ?
C15 C14 H14 119.7 . . ?
C13 C14 H14 119.7 . . ?
C14 C15 C16 120.5(3) . . ?
C14 C15 H15 119.7 . . ?
C16 C15 H15 119.7 . . ?
C17 C16 C15 118.0(3) . . ?
C17 C16 H16 121.0 . . ?
C15 C16 H16 121.0 . . ?
C18 C17 C16 122.7(2) . . ?
C18 C17 Br3 118.5(2) . . ?
C16 C17 Br3 118.8(2) . . ?
C17 C18 C13 118.5(2) . . ?
C17 C18 H18 120.8 . . ?
C13 C18 H18 120.8 . . ?
C20 C19 C24 120.5(3) . . ?
C20 C19 S2 120.9(2) . . ?
C24 C19 S2 118.6(2) . . ?
C21 C20 C19 119.8(3) . . ?
C21 C20 H20 120.1 . . ?
C19 C20 H20 120.1 . . ?
C20 C21 C22 118.9(3) . . ?
C20 C21 H21 120.6 . . ?
C22 C21 H21 120.6 . . ?
C23 C22 C21 121.8(3) . . ?
C23 C22 Br4 118.6(2) . . ?
C21 C22 Br4 119.6(2) . . ?
C24 C23 C22 119.3(3) . . ?
C24 C23 H23 120.3 . . ?
C22 C23 H23 120.3 . . ?
C23 C24 C19 119.7(3) . . ?
C23 C24 H24 120.2 . . ?
C19 C24 H24 120.2 . . ?
N3 C25 C26 123.7(3) . . ?
N3 C25 H25 118.2 . . ?
C26 C25 H25 118.2 . . ?
C25 C26 C27 119.2(3) . . ?
C25 C26 H26 120.4 . . ?
C27 C26 H26 120.4 . . ?
C28 C27 C26 117.2(2) . . ?
C28 C27 C32 121.1(2) . . ?
C26 C27 C32 121.7(2) . . ?
C29 C28 C27 119.5(2) . . ?
C29 C28 H28 120.3 . . ?
C27 C28 H28 120.3 . . ?
N3 C29 C28 123.7(3) . . ?
N3 C29 H29 118.1 . . ?
C28 C29 H29 118.1 . . ?
N4 C30 C31 123.3(2) . . ?
N4 C30 H30 118.3 . . ?
C31 C30 H30 118.3 . . ?
C30 C31 C32 119.7(2) . . ?
C30 C31 H31 120.1 . . ?
C32 C31 H31 120.1 . . ?
C31 C32 C33 116.8(2) . . ?
C31 C32 C27 121.5(2) . . ?
C33 C32 C27 121.7(2) . . ?
C34 C33 C32 119.8(2) . . ?
C34 C33 H33 120.1 . . ?
C32 C33 H33 120.1 . . ?
N4 C34 C33 123.4(3) . . ?
N4 C34 H34 118.3 . . ?
C33 C34 H34 118.3 . . ?
N5 C35 C36 124.4(3) . . ?
N5 C35 H35 117.8 . . ?
C36 C35 H35 117.8 . . ?
C35 C36 C37 120.1(3) . . ?
C35 C36 H36 120.0 . . ?
C37 C36 H36 120.0 . . ?
C36 C37 C38 116.1(3) . . ?
C36 C37 C42 121.8(3) . . ?
C38 C37 C42 122.1(3) . . ?
C39 C38 C37 119.2(3) . . ?
C39 C38 H38 120.4 . . ?
C37 C38 H38 120.4 . . ?
N5 C39 C38 124.7(3) . . ?
N5 C39 H39 117.7 . . ?
C38 C39 H39 117.7 . . ?
N6 C40 C41 124.9(3) . . ?
N6 C40 H40 117.5 . . ?
C41 C40 H40 117.5 . . ?
C40 C41 C42 119.2(3) . . ?
C40 C41 H41 120.4 . . ?
C42 C41 H41 120.4 . . ?
C43 C42 C41 116.3(3) . . ?
C43 C42 C37 122.0(3) . . ?
C41 C42 C37 121.7(3) . . ?
C42 C43 C44 119.9(3) . . ?
C42 C43 H43 120.0 . . ?
C44 C43 H43 120.0 . . ?
N6 C44 C43 124.1(3) . . ?
N6 C44 H44 118.0 . . ?
C43 C44 H44 118.0 . . ?
N7 C45 C46 124.4(3) . . ?
N7 C45 H45 117.8 . . ?
C46 C45 H45 117.8 . . ?
C45 C46 C47 119.5(3) . . ?
C45 C46 H46 120.3 . . ?
C47 C46 H46 120.3 . . ?
C46 C47 C48 116.5(3) . . ?
C46 C47 C52 121.9(3) . . ?
C48 C47 C52 121.6(3) . . ?
C49 C48 C47 119.6(3) . . ?
C49 C48 H48 120.2 . . ?
C47 C48 H48 120.2 . . ?
N7 C49 C48 124.5(3) . . ?
N7 C49 H49 117.7 . . ?
C48 C49 H49 117.7 . . ?
N8 C50 C51 124.3(3) . . ?
N8 C50 H50 117.8 . . ?
C51 C50 H50 117.8 . . ?
C50 C51 C52 120.2(3) . . ?
C50 C51 H51 119.9 . . ?
C52 C51 H51 119.9 . . ?
C51 C52 C53 116.1(3) . . ?
C51 C52 C47 122.0(3) . . ?
C53 C52 C47 121.9(3) . . ?
C54 C53 C52 119.5(3) . . ?
C54 C53 H53 120.2 . . ?
C52 C53 H53 120.2 . . ?
N8 C54 C53 124.3(3) . . ?
N8 C54 H54 117.9 . . ?
C53 C54 H54 117.9 . . ?

loop_
_geom_bond_atom_site_label_1
_geom_bond_atom_site_label_2
_geom_bond_distance
_geom_bond_site_symmetry_2
_geom_bond_publ_flag
Br1 C3 1.903(3) . ?
Br2 C10 1.892(3) . ?
Br3 C17 1.907(3) . ?
Br4 C22 1.898(3) . ?
S1 O1 1.4312(19) . ?
S1 O2 1.4376(19) . ?
S1 N1 1.630(2) . ?
S1 C7 1.760(3) . ?
S2 O3 1.4295(19) . ?
S2 O4 1.4354(19) . ?
S2 N2 1.633(2) . ?
S2 C19 1.763(3) . ?
N1 C1 1.426(3) . ?
N1 H1 0.75(3) . ?
N2 C13 1.421(3) . ?
N2 H2 0.80(3) . ?
N3 C29 1.334(4) . ?
N3 C25 1.336(4) . ?
N4 C30 1.339(3) . ?
N4 C34 1.341(3) . ?
N5 C35 1.320(4) . ?
N5 C39 1.338(4) . ?
N6 C44 1.323(4) . ?
N6 C40 1.337(4) . ?
N7 C49 1.334(4) . ?
N7 C45 1.342(4) . ?
N8 C50 1.337(4) . ?
N8 C54 1.338(4) . ?
C1 C6 1.393(4) . ?
C1 C2 1.397(4) . ?
C2 C3 1.390(4) . ?
C2 H2A 0.9500 . ?
C3 C4 1.382(4) . ?
C4 C5 1.397(4) . ?
C4 H4 0.9500 . ?
C5 C6 1.379(4) . ?
C5 H5 0.9500 . ?
C6 H6 0.9500 . ?
C7 C12 1.393(4) . ?
C7 C8 1.396(4) . ?
C8 C9 1.380(4) . ?
C8 H8 0.9500 . ?
C9 C10 1.387(4) . ?
C9 H9 0.9500 . ?
C10 C11 1.381(4) . ?
C11 C12 1.386(4) . ?
C11 H11 0.9500 . ?
C12 H12 0.9500 . ?
C13 C18 1.389(4) . ?
C13 C14 1.396(4) . ?
C14 C15 1.375(4) . ?
C14 H14 0.9500 . ?
C15 C16 1.389(4) . ?
C15 H15 0.9500 . ?
C16 C17 1.385(4) . ?
C16 H16 0.9500 . ?
C17 C18 1.382(4) . ?
C18 H18 0.9500 . ?
C19 C20 1.395(4) . ?
C19 C24 1.395(4) . ?
C20 C21 1.382(4) . ?
C20 H20 0.9500 . ?
C21 C22 1.386(4) . ?
C21 H21 0.9500 . ?
C22 C23 1.385(4) . ?
C23 C24 1.376(4) . ?
C23 H23 0.9500 . ?
C24 H24 0.9500 . ?
C25 C26 1.385(4) . ?
C25 H25 0.9500 . ?
C26 C27 1.391(4) . ?
C26 H26 0.9500 . ?
C27 C28 1.389(4) . ?
C27 C32 1.486(4) . ?
C28 C29 1.380(4) . ?
C28 H28 0.9500 . ?
C29 H29 0.9500 . ?
C30 C31 1.384(4) . ?
C30 H30 0.9500 . ?
C31 C32 1.389(4) . ?
C31 H31 0.9500 . ?
C32 C33 1.393(4) . ?
C33 C34 1.377(4) . ?
C33 H33 0.9500 . ?
C34 H34 0.9500 . ?
C35 C36 1.381(4) . ?
C35 H35 0.9500 . ?
C36 C37 1.389(4) . ?
C36 H36 0.9500 . ?
C37 C38 1.395(4) . ?
C37 C42 1.488(4) . ?
C38 C39 1.382(4) . ?
C38 H38 0.9500 . ?
C39 H39 0.9500 . ?
C40 C41 1.377(5) . ?
C40 H40 0.9500 . ?
C41 C42 1.394(4) . ?
C41 H41 0.9500 . ?
C42 C43 1.385(4) . ?
C43 C44 1.389(4) . ?
C43 H43 0.9500 . ?
C44 H44 0.9500 . ?
C45 C46 1.383(4) . ?
C45 H45 0.9500 . ?
C46 C47 1.390(4) . ?
C46 H46 0.9500 . ?
C47 C48 1.396(4) . ?
C47 C52 1.495(4) . ?
C48 C49 1.379(4) . ?
C48 H48 0.9500 . ?
C49 H49 0.9500 . ?
C50 C51 1.379(4) . ?
C50 H50 0.9500 . ?
C51 C52 1.387(4) . ?
C51 H51 0.9500 . ?
C52 C53 1.401(4) . ?
C53 C54 1.385(4) . ?
C53 H53 0.9500 . ?
C54 H54 0.9500 . ?

loop_
_geom_hbond_atom_site_label_D
_geom_hbond_atom_site_label_H
_geom_hbond_atom_site_label_A
_geom_hbond_site_symmetry_D
_geom_hbond_site_symmetry_H
_geom_hbond_site_symmetry_A
_geom_hbond_distance_DA
_geom_hbond_distance_DH
_geom_hbond_distance_HA
_geom_hbond_angle_DHA
_geom_hbond_publ_flag
N1 H1 N3 . . . 2.848(4) 0.75(3) 2.10(3) 176(3) no
N2 H2 N4 . . . 2.885(4) 0.80(4) 2.08(4) 178(3) no

loop_
_geom_torsion_atom_site_label_1
_geom_torsion_atom_site_label_2
_geom_torsion_atom_site_label_3
_geom_torsion_atom_site_label_4
_geom_torsion
_geom_torsion_site_symmetry_1
_geom_torsion_site_symmetry_2
_geom_torsion_site_symmetry_3
_geom_torsion_site_symmetry_4
_geom_torsion_publ_flag
O1 S1 N1 C1 -172.9(2) . . . . ?
O2 S1 N1 C1 58.3(2) . . . . ?
C7 S1 N1 C1 -57.8(2) . . . . ?
O3 S2 N2 C13 174.5(2) . . . . ?
O4 S2 N2 C13 -56.7(2) . . . . ?
C19 S2 N2 C13 59.9(2) . . . . ?
S1 N1 C1 C6 145.8(2) . . . . ?
S1 N1 C1 C2 -37.6(4) . . . . ?
C6 C1 C2 C3 0.0(4) . . . . ?
N1 C1 C2 C3 -176.6(2) . . . . ?
C1 C2 C3 C4 -0.1(4) . . . . ?
C1 C2 C3 Br1 179.57(19) . . . . ?
C2 C3 C4 C5 0.2(4) . . . . ?
Br1 C3 C4 C5 -179.5(2) . . . . ?
C3 C4 C5 C6 -0.1(4) . . . . ?
C4 C5 C6 C1 0.0(4) . . . . ?
C2 C1 C6 C5 0.1(4) . . . . ?
N1 C1 C6 C5 176.8(2) . . . . ?
O1 S1 C7 C12 -145.9(2) . . . . ?
O2 S1 C7 C12 -14.6(2) . . . . ?
N1 S1 C7 C12 101.7(2) . . . . ?
O1 S1 C7 C8 36.9(2) . . . . ?
O2 S1 C7 C8 168.2(2) . . . . ?
N1 S1 C7 C8 -75.5(2) . . . . ?
C12 C7 C8 C9 -2.6(4) . . . . ?
S1 C7 C8 C9 174.6(2) . . . . ?
C7 C8 C9 C10 -0.3(4) . . . . ?
C8 C9 C10 C11 3.7(4) . . . . ?
C8 C9 C10 Br2 -175.9(2) . . . . ?
C9 C10 C11 C12 -4.0(4) . . . . ?
Br2 C10 C11 C12 175.6(2) . . . . ?
C10 C11 C12 C7 1.0(4) . . . . ?
C8 C7 C12 C11 2.2(4) . . . . ?
S1 C7 C12 C11 -174.9(2) . . . . ?
S2 N2 C13 C18 35.3(4) . . . . ?
S2 N2 C13 C14 -147.8(2) . . . . ?
C18 C13 C14 C15 -0.3(4) . . . . ?
N2 C13 C14 C15 -177.4(2) . . . . ?
C13 C14 C15 C16 -1.1(4) . . . . ?
C14 C15 C16 C17 1.6(4) . . . . ?
C15 C16 C17 C18 -0.6(4) . . . . ?
C15 C16 C17 Br3 178.9(2) . . . . ?
C16 C17 C18 C13 -0.9(4) . . . . ?
Br3 C17 C18 C13 179.68(19) . . . . ?
C14 C13 C18 C17 1.3(4) . . . . ?
N2 C13 C18 C17 178.2(2) . . . . ?
O3 S2 C19 C20 146.6(2) . . . . ?
O4 S2 C19 C20 14.8(3) . . . . ?
N2 S2 C19 C20 -101.6(2) . . . . ?
O3 S2 C19 C24 -36.4(2) . . . . ?
O4 S2 C19 C24 -168.2(2) . . . . ?
N2 S2 C19 C24 75.4(2) . . . . ?
C24 C19 C20 C21 -1.5(4) . . . . ?
S2 C19 C20 C21 175.4(2) . . . . ?
C19 C20 C21 C22 -0.5(4) . . . . ?
C20 C21 C22 C23 2.5(4) . . . . ?
C20 C21 C22 Br4 -176.9(2) . . . . ?
C21 C22 C23 C24 -2.3(4) . . . . ?
Br4 C22 C23 C24 177.0(2) . . . . ?
C22 C23 C24 C19 0.2(4) . . . . ?
C20 C19 C24 C23 1.6(4) . . . . ?
S2 C19 C24 C23 -175.4(2) . . . . ?
C29 N3 C25 C26 0.4(4) . . . . ?
N3 C25 C26 C27 0.4(4) . . . . ?
C25 C26 C27 C28 -0.5(4) . . . . ?
C25 C26 C27 C32 -179.0(3) . . . . ?
C26 C27 C28 C29 -0.2(4) . . . . ?
C32 C27 C28 C29 178.4(2) . . . . ?
C25 N3 C29 C28 -1.2(4) . . . . ?
C27 C28 C29 N3 1.1(4) . . . . ?
C34 N4 C30 C31 0.4(4) . . . . ?
N4 C30 C31 C32 0.6(4) . . . . ?
C30 C31 C32 C33 -1.6(4) . . . . ?
C30 C31 C32 C27 177.7(2) . . . . ?
C28 C27 C32 C31 159.0(3) . . . . ?
C26 C27 C32 C31 -22.6(4) . . . . ?
C28 C27 C32 C33 -21.8(4) . . . . ?
C26 C27 C32 C33 156.6(3) . . . . ?
C31 C32 C33 C34 1.7(4) . . . . ?
C27 C32 C33 C34 -177.6(2) . . . . ?
C30 N4 C34 C33 -0.3(4) . . . . ?
C32 C33 C34 N4 -0.8(4) . . . . ?
C39 N5 C35 C36 0.7(5) . . . . ?
N5 C35 C36 C37 -0.7(5) . . . . ?
C35 C36 C37 C38 0.5(4) . . . . ?
C35 C36 C37 C42 -178.5(3) . . . . ?
C36 C37 C38 C39 -0.4(4) . . . . ?
C42 C37 C38 C39 178.7(3) . . . . ?
C35 N5 C39 C38 -0.6(5) . . . . ?
C37 C38 C39 N5 0.4(5) . . . . ?
C44 N6 C40 C41 0.1(5) . . . . ?
N6 C40 C41 C42 1.3(6) . . . . ?
C40 C41 C42 C43 -1.4(5) . . . . ?
C40 C41 C42 C37 177.8(3) . . . . ?
C36 C37 C42 C43 159.5(3) . . . . ?
C38 C37 C42 C43 -19.5(4) . . . . ?
C36 C37 C42 C41 -19.7(4) . . . . ?
C38 C37 C42 C41 161.3(3) . . . . ?
C41 C42 C43 C44 0.3(4) . . . . ?
C37 C42 C43 C44 -178.9(3) . . . . ?
C40 N6 C44 C43 -1.4(5) . . . . ?
C42 C43 C44 N6 1.2(5) . . . . ?
C49 N7 C45 C46 -0.2(4) . . . . ?
N7 C45 C46 C47 0.3(5) . . . . ?
C45 C46 C47 C48 -0.3(4) . . . . ?
C45 C46 C47 C52 178.4(3) . . . . ?
C46 C47 C48 C49 0.3(4) . . . . ?
C52 C47 C48 C49 -178.4(3) . . . . ?
C45 N7 C49 C48 0.3(5) . . . . ?
C47 C48 C49 N7 -0.3(5) . . . . ?
C54 N8 C50 C51 -1.2(5) . . . . ?
N8 C50 C51 C52 1.2(5) . . . . ?
C50 C51 C52 C53 -0.2(4) . . . . ?
C50 C51 C52 C47 -178.5(3) . . . . ?
C46 C47 C52 C51 -19.4(4) . . . . ?
C48 C47 C52 C51 159.2(3) . . . . ?
C46 C47 C52 C53 162.4(3) . . . . ?
C48 C47 C52 C53 -19.0(4) . . . . ?
C51 C52 C53 C54 -0.6(4) . . . . ?
C47 C52 C53 C54 177.7(3) . . . . ?
C50 N8 C54 C53 0.2(4) . . . . ?
C52 C53 C54 N8 0.7(5) . . . . ?
